data_1563189
loop_
_publ_author_name
'Li, Xing'
'Bing, Yue'
'Zha, Mei-Qin'
'Wang, Dong-Jie'
'Han, Lei'
'Cao, Rong'

_publ_section_title
;
 Di-, tri-, tetranuclear clusters and polymeric cadmium compounds:
 Syntheses, structures and fluorescent properties with various linking
 fashions and high stability of orotates under the condition of strong
 bases
;
_journal_issue 8
_journal_name_full 'Journal of Solid State Chemistry'
_journal_page_first 1963
_journal_page_last 1971
_journal_paper_doi 10.1016/j.jssc.2011.05.031
_journal_volume 184
_journal_year 2011
_chemical_formula_sum 'C44 H52 Cd2 N12 O28'
_chemical_formula_weight 1421.78
_space_group_IT_number 2
_space_group_name_Hall '-P 1'
_space_group_name_H-M_alt 'P -1'
_symmetry_cell_setting triclinic
_symmetry_space_group_name_Hall '-P 1'
_symmetry_space_group_name_H-M 'P -1'
_atom_sites_solution_hydrogens geom
_atom_sites_solution_primary direct
_atom_sites_solution_secondary difmap
_audit_creation_method SHELXL-97
_cell_angle_alpha 73.082(2)
_cell_angle_beta 81.100(2)
_cell_angle_gamma 78.073(2)
_cell_formula_units_Z 1
_cell_length_a 9.5220(3)
_cell_length_b 11.8790(3)
_cell_length_c 12.6141(3)
_cell_measurement_reflns_used 8191
_cell_measurement_temperature 293(2)
_cell_measurement_theta_max 25.00
_cell_measurement_theta_min 3.85
_cell_volume 1328.75(6)
_computing_cell_refinement 'SAINT (Bruker, 1999)'
_computing_data_collection 'SMART (Bruker, 1997)'
_computing_data_reduction SAINT
_computing_molecular_graphics 'SHELXTL-PLUS (Sheldrick, 1990)'
_computing_publication_material SHELXL-97
_computing_structure_refinement 'SHELXL-97 (Sheldrick, 1997)'
_computing_structure_solution 'SHELXS-97 (Sheldrick, 1990)'
_diffrn_ambient_temperature 293(2)
_diffrn_measured_fraction_theta_full 0.974
_diffrn_measured_fraction_theta_max 0.974
_diffrn_measurement_device_type 'CCD area detector'
_diffrn_measurement_method 'phi and omega scans'
_diffrn_radiation_monochromator graphite
_diffrn_radiation_source 'fine-focus sealed tube'
_diffrn_radiation_type MoK\a
_diffrn_radiation_wavelength 0.71073
_diffrn_reflns_av_R_equivalents 0.0196
_diffrn_reflns_av_sigmaI/netI 0.0344
_diffrn_reflns_limit_h_max 10
_diffrn_reflns_limit_h_min -11
_diffrn_reflns_limit_k_max 14
_diffrn_reflns_limit_k_min -13
_diffrn_reflns_limit_l_max 14
_diffrn_reflns_limit_l_min -14
_diffrn_reflns_number 8191
_diffrn_reflns_theta_full 25.00
_diffrn_reflns_theta_max 25.00
_diffrn_reflns_theta_min 3.85
_exptl_absorpt_coefficient_mu 0.906
_exptl_absorpt_correction_type multi-scan
_exptl_absorpt_process_details 'SADABS (Sheldrick, 1996)'
_exptl_crystal_colour colourless
_exptl_crystal_density_diffrn 1.777
_exptl_crystal_density_method 'not measured'
_exptl_crystal_description columnar
_exptl_crystal_F_000 720
_exptl_crystal_size_max 0.26
_exptl_crystal_size_mid 0.18
_exptl_crystal_size_min 0.12
_refine_diff_density_max 0.811
_refine_diff_density_min -0.480
_refine_diff_density_rms 0.075
_refine_ls_extinction_method none
_refine_ls_goodness_of_fit_ref 1.158
_refine_ls_hydrogen_treatment mixed
_refine_ls_matrix_type full
_refine_ls_number_parameters 404
_refine_ls_number_reflns 4563
_refine_ls_number_restraints 4
_refine_ls_restrained_S_all 1.159
_refine_ls_R_factor_all 0.0373
_refine_ls_R_factor_gt 0.0325
_refine_ls_shift/su_max 0.000
_refine_ls_shift/su_mean 0.000
_refine_ls_structure_factor_coef Fsqd
_refine_ls_weighting_details 'calc w=1/[\s^2^(Fo^2^)+(0.0514P)^2^+0.0000P] where P=(Fo^2^+2Fc^2^)/3'
_refine_ls_weighting_scheme calc
_refine_ls_wR_factor_gt 0.0886
_refine_ls_wR_factor_ref 0.0902
_reflns_number_gt 4041
_reflns_number_total 4563
_reflns_threshold_expression >2sigma(I)
_cod_data_source_file JSSC-2011-184-1963.cif
_cod_data_source_block 1
_cod_depositor_comments
;
The following automatic conversions were performed:

data item '_exptl_absorpt_correction_type' value 'Multi-scan' was
changed to 'multi-scan' in accordance with the built-in table derived
from the CIF Core dictionary named 'cif_core.dic' version 2.4.5 last
updated on 2014-11-21.

Automatic conversion script
Id: cif_fix_values 8369 2020-08-20 11:38:08Z andrius 
;
_cod_original_sg_symbol_H-M 'P-1 '
_cod_database_code 1563189

loop_
_symmetry_equiv_pos_as_xyz
'x, y, z'
'-x, -y, -z'

loop_
_atom_site_label
_atom_site_type_symbol
_atom_site_fract_x
_atom_site_fract_y
_atom_site_fract_z
_atom_site_U_iso_or_equiv
_atom_site_adp_type
_atom_site_occupancy
_atom_site_symmetry_multiplicity
_atom_site_calc_flag
_atom_site_refinement_flags
_atom_site_disorder_assembly
_atom_site_disorder_group
Cd1 Cd 0.16052(2) 0.37505(2) 0.195153(18) 0.02767(11) Uani 1 1 d . . .
O5 O 0.3509(3) 0.4295(2) 0.04435(19) 0.0376(6) Uani 1 1 d . . .
O6 O 0.1734(3) 0.3738(2) -0.00992(19) 0.0380(6) Uani 1 1 d . . .
O14 O 0.0368(3) 0.5639(3) 0.1574(2) 0.0443(6) Uani 1 1 d D . .
O8 O 0.6846(3) 0.5445(3) -0.2766(2) 0.0460(7) Uani 1 1 d . . .
O7 O 0.3560(3) 0.4262(3) -0.42408(19) 0.0414(6) Uani 1 1 d . . .
O13 O 0.2888(3) 0.1871(3) 0.2280(3) 0.0486(7) Uani 1 1 d D . .
N5 N 0.0532(3) 0.3406(2) 0.3823(2) 0.0278(6) Uani 1 1 d . . .
N1 N 0.4962(3) 0.4729(3) -0.1603(2) 0.0280(6) Uani 1 1 d . . .
H1A H 0.5282 0.4829 -0.1024 0.034 Uiso 1 1 calc R . .
N6 N -0.0606(3) 0.3068(3) 0.2089(2) 0.0302(6) Uani 1 1 d . . .
N2 N 0.5205(3) 0.4807(3) -0.3460(2) 0.0287(6) Uani 1 1 d . . .
H2A H 0.5708 0.4969 -0.4117 0.034 Uiso 1 1 calc R . .
C3 C 0.3201(4) 0.4083(3) -0.2299(3) 0.0296(8) Uani 1 1 d . . .
H3 H 0.2345 0.3751 -0.2179 0.035 Uiso 1 1 calc R . .
C2 C 0.3699(3) 0.4286(3) -0.1447(3) 0.0238(7) Uani 1 1 d . . .
C1 C 0.2924(3) 0.4096(3) -0.0287(3) 0.0258(7) Uani 1 1 d . . .
C22 C -0.0798(3) 0.3081(3) 0.4014(3) 0.0267(7) Uani 1 1 d . . .
C4 C 0.3959(3) 0.4365(3) -0.3398(3) 0.0279(7) Uani 1 1 d . . .
C5 C 0.5738(3) 0.5019(3) -0.2611(3) 0.0273(7) Uani 1 1 d . . .
C18 C -0.3305(4) 0.2400(3) 0.2386(3) 0.0405(9) Uani 1 1 d . . .
H18A H -0.4227 0.2175 0.2478 0.049 Uiso 1 1 calc R . .
C21 C -0.1388(3) 0.2901(3) 0.3102(3) 0.0257(7) Uani 1 1 d . . .
C14 C -0.1596(4) 0.2909(3) 0.5066(3) 0.0323(8) Uani 1 1 d . . .
C17 C -0.2761(4) 0.2555(3) 0.3282(3) 0.0329(8) Uani 1 1 d . . .
C13 C -0.1003(4) 0.3114(3) 0.5923(3) 0.0385(9) Uani 1 1 d . . .
H13A H -0.1521 0.3024 0.6641 0.046 Uiso 1 1 calc R . .
C20 C -0.1159(4) 0.2888(4) 0.1266(3) 0.0407(9) Uani 1 1 d . . .
H20A H -0.0604 0.2979 0.0562 0.049 Uiso 1 1 calc R . .
C16 C -0.3527(4) 0.2377(4) 0.4368(3) 0.0429(10) Uani 1 1 d . . .
H16A H -0.4445 0.2139 0.4492 0.051 Uiso 1 1 calc R . .
C11 C 0.1059(4) 0.3572(3) 0.4673(3) 0.0331(8) Uani 1 1 d . . .
H11A H 0.1989 0.3788 0.4552 0.040 Uiso 1 1 calc R . .
C15 C -0.2967(4) 0.2543(4) 0.5226(3) 0.0425(9) Uani 1 1 d . . .
H15A H -0.3494 0.2413 0.5942 0.051 Uiso 1 1 calc R . .
C12 C 0.0322(4) 0.3445(3) 0.5725(3) 0.0382(9) Uani 1 1 d . . .
H12A H 0.0735 0.3587 0.6303 0.046 Uiso 1 1 calc R . .
C19 C -0.2518(4) 0.2570(4) 0.1377(3) 0.0429(9) Uani 1 1 d . . .
H19A H -0.2885 0.2475 0.0755 0.052 Uiso 1 1 calc R . .
O11 O -0.0516(3) -0.0113(3) 0.6352(2) 0.0504(7) Uani 1 1 d . . .
O12 O 0.3621(3) 0.1060(3) 0.4470(2) 0.0502(7) Uani 1 1 d . . .
O9 O 0.3673(3) 0.0932(3) 0.8624(3) 0.0644(9) Uani 1 1 d . . .
O10 O 0.1320(4) 0.1026(4) 0.9067(3) 0.0731(10) Uani 1 1 d . . .
N4 N 0.1564(3) 0.0461(3) 0.5440(2) 0.0359(7) Uani 1 1 d . . .
H4A H 0.1325 0.0366 0.4829 0.043 Uiso 1 1 calc R . .
N3 N 0.3206(4) 0.0944(4) 0.6406(3) 0.0641(11) Uani 1 1 d . . .
H3A H 0.4036 0.1138 0.6445 0.077 Uiso 1 1 calc R . .
C8 C 0.0986(3) 0.0408(3) 0.7278(3) 0.0244(7) Uani 1 1 d . . .
H8A H 0.0328 0.0287 0.7933 0.029 Uiso 1 1 calc R . .
C7 C 0.2251(4) 0.0751(3) 0.7322(3) 0.0380(9) Uani 1 1 d . . .
C9 C 0.0617(4) 0.0229(3) 0.6354(3) 0.0347(8) Uani 1 1 d . . .
C6 C 0.2432(5) 0.0910(4) 0.8442(3) 0.0475(10) Uani 1 1 d . . .
C10 C 0.2881(4) 0.0833(3) 0.5357(3) 0.0375(9) Uani 1 1 d . . .
O1 O 0.4649(4) 0.1325(3) 0.0545(3) 0.0728(10) Uani 1 1 d . . .
O3 O 0.1527(5) 0.7613(3) 0.1150(3) 0.0797(11) Uani 1 1 d . . .
O4 O 0.3604(4) 0.8314(4) 0.2009(3) 0.0947(13) Uani 1 1 d . . .
O2 O 0.1431(3) 0.0313(3) 0.1281(3) 0.0648(9) Uani 1 1 d . . .
H14A H 0.082(3) 0.620(2) 0.148(3) 0.025(10) Uiso 1 1 d D . .
H13B H 0.353(4) 0.183(4) 0.170(3) 0.073(16) Uiso 1 1 d D . .
H14B H -0.033(4) 0.578(4) 0.115(4) 0.078(17) Uiso 1 1 d D . .
H13C H 0.290(10) 0.187(9) 0.299(3) 0.22(5) Uiso 1 1 d D . .

loop_
_atom_site_aniso_label
_atom_site_aniso_U_11
_atom_site_aniso_U_22
_atom_site_aniso_U_33
_atom_site_aniso_U_23
_atom_site_aniso_U_13
_atom_site_aniso_U_12
Cd1 0.02508(15) 0.04253(17) 0.01775(15) -0.00816(11) 0.00281(9) -0.01453(10)
O5 0.0420(14) 0.0626(17) 0.0182(12) -0.0165(12) 0.0022(11) -0.0268(12)
O6 0.0297(13) 0.0653(17) 0.0230(13) -0.0104(12) 0.0044(10) -0.0246(12)
O14 0.0416(16) 0.0501(17) 0.0405(16) -0.0066(14) -0.0116(13) -0.0090(14)
O8 0.0411(15) 0.085(2) 0.0258(14) -0.0198(14) 0.0069(11) -0.0409(14)
O7 0.0408(14) 0.0769(19) 0.0199(13) -0.0216(13) 0.0010(11) -0.0303(13)
O13 0.0493(17) 0.0516(17) 0.0375(17) -0.0111(14) 0.0045(14) -0.0001(13)
N5 0.0257(14) 0.0381(16) 0.0214(14) -0.0070(12) 0.0012(11) -0.0136(12)
N1 0.0253(14) 0.0485(17) 0.0162(14) -0.0119(13) -0.0001(11) -0.0168(12)
N6 0.0294(15) 0.0405(17) 0.0212(15) -0.0048(13) -0.0007(12) -0.0136(12)
N2 0.0268(14) 0.0493(17) 0.0138(13) -0.0105(12) 0.0040(11) -0.0165(12)
C3 0.0272(17) 0.048(2) 0.0197(17) -0.0128(15) 0.0034(13) -0.0178(15)
C2 0.0215(16) 0.0327(18) 0.0192(16) -0.0068(14) -0.0005(13) -0.0102(13)
C1 0.0246(17) 0.0337(18) 0.0188(17) -0.0071(14) 0.0021(13) -0.0074(14)
C22 0.0263(17) 0.0288(17) 0.0222(17) -0.0041(14) 0.0025(13) -0.0060(13)
C4 0.0247(17) 0.042(2) 0.0214(18) -0.0122(15) 0.0013(13) -0.0127(14)
C5 0.0239(17) 0.044(2) 0.0185(16) -0.0129(15) 0.0019(13) -0.0132(14)
C18 0.0278(19) 0.046(2) 0.051(2) -0.0117(19) -0.0057(17) -0.0138(16)
C21 0.0201(16) 0.0287(17) 0.0271(18) -0.0053(14) 0.0015(13) -0.0076(13)
C14 0.0307(18) 0.0354(19) 0.0267(18) -0.0064(15) 0.0052(15) -0.0054(14)
C17 0.0250(17) 0.0359(19) 0.037(2) -0.0072(16) -0.0014(15) -0.0095(14)
C13 0.047(2) 0.044(2) 0.0220(19) -0.0111(16) 0.0089(16) -0.0103(17)
C20 0.042(2) 0.055(2) 0.027(2) -0.0089(18) -0.0015(16) -0.0187(18)
C16 0.0260(18) 0.052(2) 0.048(2) -0.0093(19) 0.0099(17) -0.0171(16)
C11 0.0342(19) 0.043(2) 0.0257(19) -0.0100(16) -0.0017(15) -0.0144(15)
C15 0.033(2) 0.057(2) 0.034(2) -0.0101(19) 0.0123(17) -0.0149(17)
C12 0.049(2) 0.043(2) 0.0252(19) -0.0104(16) -0.0044(16) -0.0127(17)
C19 0.043(2) 0.057(2) 0.036(2) -0.0098(19) -0.0113(17) -0.0225(19)
O11 0.0482(17) 0.073(2) 0.0393(16) -0.0171(15) 0.0003(13) -0.0317(15)
O12 0.0392(15) 0.075(2) 0.0354(16) -0.0074(14) -0.0014(13) -0.0210(14)
O9 0.0548(19) 0.093(2) 0.054(2) -0.0187(18) -0.0215(16) -0.0194(17)
O10 0.060(2) 0.124(3) 0.0470(19) -0.035(2) -0.0028(16) -0.026(2)
N4 0.0362(17) 0.0463(18) 0.0310(17) -0.0130(14) -0.0014(13) -0.0174(14)
N3 0.058(2) 0.078(3) 0.060(3) -0.014(2) -0.017(2) -0.018(2)
C8 0.0271(17) 0.0290(17) 0.0188(16) -0.0046(13) -0.0039(13) -0.0100(13)
C7 0.038(2) 0.043(2) 0.032(2) -0.0056(17) -0.0080(17) -0.0081(17)
C9 0.037(2) 0.0347(19) 0.034(2) -0.0068(16) -0.0053(16) -0.0122(16)
C6 0.050(3) 0.056(3) 0.038(2) -0.007(2) -0.012(2) -0.016(2)
C10 0.0324(19) 0.043(2) 0.037(2) -0.0047(17) -0.0100(17) -0.0109(16)
O1 0.069(2) 0.084(2) 0.075(2) -0.045(2) -0.0014(18) -0.0044(18)
O3 0.123(3) 0.062(2) 0.063(2) -0.0235(18) -0.001(2) -0.034(2)
O4 0.085(3) 0.112(3) 0.084(3) -0.015(2) 0.005(2) -0.038(2)
O2 0.0590(19) 0.094(2) 0.0499(19) -0.0239(18) 0.0057(15) -0.0333(17)

loop_
_atom_type_symbol
_atom_type_description
_atom_type_scat_dispersion_real
_atom_type_scat_dispersion_imag
_atom_type_scat_source
C C 0.0033 0.0016 'International Tables Vol C Tables 4.2.6.8 and 6.1.1.4'
H H 0.0000 0.0000 'International Tables Vol C Tables 4.2.6.8 and 6.1.1.4'
Cd Cd -0.8075 1.2024 'International Tables Vol C Tables 4.2.6.8 and 6.1.1.4'
N N 0.0061 0.0033 'International Tables Vol C Tables 4.2.6.8 and 6.1.1.4'
O O 0.0106 0.0060 'International Tables Vol C Tables 4.2.6.8 and 6.1.1.4'

loop_
_geom_angle_atom_site_label_1
_geom_angle_atom_site_label_2
_geom_angle_atom_site_label_3
_geom_angle
_geom_angle_site_symmetry_1
_geom_angle_site_symmetry_3
O14 Cd1 O13 178.26(10) . .
O14 Cd1 N6 88.39(10) . .
O13 Cd1 N6 92.51(11) . .
O14 Cd1 N5 89.66(10) . .
O13 Cd1 N5 92.04(10) . .
N6 Cd1 N5 70.67(9) . .
O14 Cd1 O8 83.55(11) . 2_665
O13 Cd1 O8 96.43(11) . 2_665
N6 Cd1 O8 148.41(9) . 2_665
N5 Cd1 O8 78.77(9) . 2_665
O14 Cd1 O5 92.22(10) . .
O13 Cd1 O5 86.09(10) . .
N6 Cd1 O5 134.85(9) . .
N5 Cd1 O5 154.45(9) . .
O8 Cd1 O5 76.13(8) 2_665 .
O14 Cd1 O6 91.09(9) . .
O13 Cd1 O6 87.54(10) . .
N6 Cd1 O6 82.98(8) . .
N5 Cd1 O6 153.61(9) . .
O8 Cd1 O6 127.52(8) 2_665 .
O5 Cd1 O6 51.87(7) . .
C1 O5 Cd1 95.4(2) . .
C1 O6 Cd1 89.54(19) . .
Cd1 O14 H14A 119(2) . .
Cd1 O14 H14B 115(3) . .
H14A O14 H14B 116(4) . .
C5 O8 Cd1 145.3(2) . 2_665
Cd1 O13 H13B 109(3) . .
Cd1 O13 H13C 89(6) . .
H13B O13 H13C 137(7) . .
C11 N5 C22 117.6(3) . .
C11 N5 Cd1 126.4(2) . .
C22 N5 Cd1 115.9(2) . .
C5 N1 C2 122.9(3) . .
C5 N1 H1A 118.6 . .
C2 N1 H1A 118.6 . .
C20 N6 C21 117.9(3) . .
C20 N6 Cd1 126.0(2) . .
C21 N6 Cd1 116.0(2) . .
C5 N2 C4 126.6(3) . .
C5 N2 H2A 116.7 . .
C4 N2 H2A 116.7 . .
C2 C3 C4 120.2(3) . .
C2 C3 H3 119.9 . .
C4 C3 H3 119.9 . .
C3 C2 N1 120.4(3) . .
C3 C2 C1 123.9(3) . .
N1 C2 C1 115.7(3) . .
O5 C1 O6 123.2(3) . .
O5 C1 C2 118.0(3) . .
O6 C1 C2 118.8(3) . .
N5 C22 C14 122.3(3) . .
N5 C22 C21 118.4(3) . .
C14 C22 C21 119.3(3) . .
O7 C4 N2 120.3(3) . .
O7 C4 C3 125.3(3) . .
N2 C4 C3 114.4(3) . .
O8 C5 N1 123.4(3) . .
O8 C5 N2 121.2(3) . .
N1 C5 N2 115.4(3) . .
C19 C18 C17 119.8(3) . .
C19 C18 H18A 120.1 . .
C17 C18 H18A 120.1 . .
N6 C21 C17 121.8(3) . .
N6 C21 C22 118.8(3) . .
C17 C21 C22 119.4(3) . .
C13 C14 C22 117.7(3) . .
C13 C14 C15 122.3(3) . .
C22 C14 C15 120.0(3) . .
C18 C17 C21 118.0(3) . .
C18 C17 C16 122.6(3) . .
C21 C17 C16 119.3(3) . .
C12 C13 C14 119.7(3) . .
C12 C13 H13A 120.2 . .
C14 C13 H13A 120.2 . .
N6 C20 C19 123.4(4) . .
N6 C20 H20A 118.3 . .
C19 C20 H20A 118.3 . .
C15 C16 C17 121.2(3) . .
C15 C16 H16A 119.4 . .
C17 C16 H16A 119.4 . .
N5 C11 C12 123.3(3) . .
N5 C11 H11A 118.3 . .
C12 C11 H11A 118.3 . .
C16 C15 C14 120.8(3) . .
C16 C15 H15A 119.6 . .
C14 C15 H15A 119.6 . .
C13 C12 C11 119.3(3) . .
C13 C12 H12A 120.3 . .
C11 C12 H12A 120.3 . .
C18 C19 C20 119.0(4) . .
C18 C19 H19A 120.5 . .
C20 C19 H19A 120.5 . .
C9 N4 C10 127.1(3) . .
C9 N4 H4A 116.4 . .
C10 N4 H4A 116.4 . .
C7 N3 C10 120.8(4) . .
C7 N3 H3A 119.6 . .
C10 N3 H3A 119.6 . .
C9 C8 C7 123.6(3) . .
C9 C8 H8A 118.2 . .
C7 C8 H8A 118.2 . .
N3 C7 C8 119.9(4) . .
N3 C7 C6 125.6(4) . .
C8 C7 C6 114.5(3) . .
O11 C9 N4 122.5(3) . .
O11 C9 C8 121.9(3) . .
N4 C9 C8 115.6(3) . .
O10 C6 O9 126.8(4) . .
O10 C6 C7 115.8(4) . .
O9 C6 C7 117.3(4) . .
O12 C10 N4 121.1(3) . .
O12 C10 N3 126.0(4) . .
N4 C10 N3 112.9(3) . .

loop_
_geom_bond_atom_site_label_1
_geom_bond_atom_site_label_2
_geom_bond_distance
_geom_bond_site_symmetry_2
Cd1 O14 2.260(3) .
Cd1 O13 2.267(3) .
Cd1 N6 2.373(3) .
Cd1 N5 2.377(3) .
Cd1 O8 2.401(2) 2_665
Cd1 O5 2.455(2) .
Cd1 O6 2.575(2) .
O5 C1 1.247(4) .
O6 C1 1.257(4) .
O14 H14A 0.837(18) .
O14 H14B 0.88(2) .
O8 C5 1.228(4) .
O8 Cd1 2.401(2) 2_665
O7 C4 1.228(4) .
O13 H13B 0.885(19) .
O13 H13C 0.90(2) .
N5 C11 1.330(4) .
N5 C22 1.366(4) .
N1 C5 1.357(4) .
N1 C2 1.375(4) .
N1 H1A 0.8800 .
N6 C20 1.321(5) .
N6 C21 1.358(4) .
N2 C5 1.358(4) .
N2 C4 1.376(4) .
N2 H2A 0.8800 .
C3 C2 1.340(4) .
C3 C4 1.440(4) .
C3 H3 0.9500 .
C2 C1 1.510(4) .
C22 C14 1.404(5) .
C22 C21 1.443(5) .
C18 C19 1.356(5) .
C18 C17 1.387(5) .
C18 H18A 0.9500 .
C21 C17 1.416(5) .
C14 C13 1.395(5) .
C14 C15 1.428(5) .
C17 C16 1.428(5) .
C13 C12 1.364(5) .
C13 H13A 0.9500 .
C20 C19 1.397(5) .
C20 H20A 0.9500 .
C16 C15 1.356(6) .
C16 H16A 0.9500 .
C11 C12 1.384(5) .
C11 H11A 0.9500 .
C15 H15A 0.9500 .
C12 H12A 0.9500 .
C19 H19A 0.9500 .
O11 C9 1.230(4) .
O12 C10 1.217(4) .
O9 C6 1.246(5) .
O10 C6 1.227(5) .
N4 C9 1.347(4) .
N4 C10 1.393(5) .
N4 H4A 0.8800 .
N3 C7 1.350(5) .
N3 C10 1.453(6) .
N3 H3A 0.8800 .
C8 C9 1.352(5) .
C8 C7 1.363(5) .
C8 H8A 0.9500 .
C7 C6 1.517(6) .
